data_9016723
loop_
_publ_author_name
'Wunder, B.'
'Jahn, S.'
'Koch-Muller M'
'Speziale, S.'

_publ_section_title
;
 The 3.65 A phase, MgSi(OH)6: structural insights from
 DFT-calculations and T-dependent IR spectroscopy
 Note: theoretical structure, LDA from Pnam
;
_journal_name_full 'American Mineralogist'
_journal_page_first 1043
_journal_page_last 1048
_journal_paper_doi 10.2138/am.2012.4022
_journal_volume 97
_journal_year 2012
_chemical_formula_sum 'H6 Mg O6 Si'
_space_group_IT_number 4
_symmetry_space_group_name_Hall 'P 2yb'
_symmetry_space_group_name_H-M 'P 1 21 1'
_cell_angle_alpha 90
_cell_angle_beta 89.87
_cell_angle_gamma 90
_cell_length_a 4.958
_cell_length_b 5.056
_cell_length_c 7.140
_cell_formula_units_Z 2
_cell_volume 178.983
_database_code_amcsd 0019159
_exptl_crystal_density_diffrn 2.866
_cod_original_formula_sum 'Mg Si O6 H6'
_cod_database_code 9016723
_amcsd_formula_title MgSi(OH)6

loop_
_space_group_symop_operation_xyz
x,y,z
-x,1/2+y,-z

loop_
_atom_site_label
_atom_site_fract_x
_atom_site_fract_y
_atom_site_fract_z
Mg 0.74700 0.49900 0.24900
Si 0.25100 0.99900 0.24900
O1 0.38400 0.98000 0.47900
O2 0.88200 0.52800 0.98000
O3 0.90200 0.80900 0.68900
O4 0.44700 0.65400 0.82300
O5 0.94200 0.84400 0.32000
O6 0.39200 0.68800 0.19400
H1 0.49300 0.14400 0.49500
H2 0.99700 0.36800 0.99200
H3 0.26800 0.53800 0.23700
H4 0.79600 0.96900 0.27700
H5 0.90700 0.82500 0.54700
H6 0.42500 0.65300 0.96300

loop_
_cod_related_entry_id
_cod_related_entry_database
_cod_related_entry_code
1 AMCSD 0019159
